data_2311577
loop_
_publ_author_name
'Weil, Matthias'

_publ_section_title
;
 Crystal structures of the triple perovskites
 Ba<sub>2</sub>K<sub>2</sub>Te<sub>2</sub>O<sub>9</sub> and
 Ba<sub>2</sub>KNaTe<sub>2</sub>O<sub>9</sub>, and redetermination of the
 double perovskite Ba<sub>2</sub>CaTeO<sub>6</sub>.
;
_journal_coeditor_code PJ2054
_journal_issue 'Pt 7'
_journal_name_full 'Acta crystallographica. Section E, Crystallographic communications'
_journal_page_first 1006
_journal_page_last 1009
_journal_paper_doi 10.1107/S2056989018009064
_journal_volume 74
_journal_year 2018
_chemical_formula_iupac 'Ba2 K2 Te2 O9'
_chemical_formula_moiety 'Ba2 K2 O9 Te2'
_chemical_formula_sum 'Ba2 K2 O9 Te2'
_chemical_formula_weight 752.08
_chemical_name_systematic
;
Dibarium dipotassium nonaoxidoditellurate
;
_space_group_crystal_system hexagonal
_space_group_IT_number 194
_space_group_name_Hall '-P 6c 2c'
_space_group_name_H-M_alt 'P 63/m m c'
_audit_creation_method SHELXL-2014/7
_cell_angle_alpha 90
_cell_angle_beta 90
_cell_angle_gamma 120
_cell_formula_units_Z 2
_cell_length_a 6.047(3)
_cell_length_b 6.047(3)
_cell_length_c 16.479(9)
_cell_measurement_reflns_used 9371
_cell_measurement_temperature 298(2)
_cell_measurement_theta_max 42.061
_cell_measurement_theta_min 3.891
_cell_volume 521.8(5)
_computing_cell_refinement
;
SAINT (Bruker, 2015)
;
_computing_data_collection
;
APEX2 (Bruker, 2015)
;
_computing_data_reduction
;
SAINT (Bruker, 2015)
;
_computing_molecular_graphics
;
ATOMS for Windows (Dowty, 2006)
;
_computing_publication_material
;
publCIF (Westrip, 2010)
;
_computing_structure_refinement
;
SHELXL2014 (Sheldrick, 2015)
;
_computing_structure_solution 'coordinates taken from an isotypic compound'
_diffrn_ambient_temperature 298(2)
_diffrn_measured_fraction_theta_full 0.995
_diffrn_measured_fraction_theta_max 0.997
_diffrn_measurement_device_type 'Bruker APEXII CCD'
_diffrn_measurement_method '\w- and \f-scans'
_diffrn_radiation_type MoK\a
_diffrn_radiation_wavelength 0.71073
_diffrn_reflns_av_R_equivalents 0.0411
_diffrn_reflns_limit_h_max 11
_diffrn_reflns_limit_h_min -11
_diffrn_reflns_limit_k_max 11
_diffrn_reflns_limit_k_min -11
_diffrn_reflns_limit_l_max 30
_diffrn_reflns_limit_l_min -31
_diffrn_reflns_number 21821
_diffrn_reflns_theta_full 25.242
_diffrn_reflns_theta_max 42.062
_diffrn_reflns_theta_min 3.891
_exptl_absorpt_coefficient_mu 13.802
_exptl_absorpt_correction_T_max .7483
_exptl_absorpt_correction_T_min .4883
_exptl_absorpt_correction_type multi-scan
_exptl_absorpt_process_details
;
(<i>SADABS</i>; Bruker, 2015)
;
_exptl_crystal_colour colourless
_exptl_crystal_density_diffrn 4.786
_exptl_crystal_description plate
_exptl_crystal_F_000 652
_exptl_crystal_size_max 0.090
_exptl_crystal_size_mid 0.090
_exptl_crystal_size_min 0.010
_refine_diff_density_max 2.897
_refine_diff_density_min -2.022
_refine_ls_extinction_coef 0.0138(4)
_refine_ls_extinction_expression Fc^*^=kFc[1+0.001xFc^2^\l^3^/sin(2\q)]^-1/4^
_refine_ls_extinction_method
;
SHELXL2014 (Sheldrick, 2015)
;
_refine_ls_goodness_of_fit_ref 1.150
_refine_ls_hydrogen_treatment undef
_refine_ls_matrix_type full
_refine_ls_number_parameters 22
_refine_ls_number_reflns 754
_refine_ls_number_restraints 0
_refine_ls_restrained_S_all 1.150
_refine_ls_R_factor_all 0.0186
_refine_ls_R_factor_gt 0.0153
_refine_ls_shift/su_max 0.000
_refine_ls_shift/su_mean 0.000
_refine_ls_structure_factor_coef Fsqd
_refine_ls_weighting_details 'w=1/[\s^2^(Fo^2^)+(0.0151P)^2^+0.8791P] where P=(Fo^2^+2Fc^2^)/3'
_refine_ls_weighting_scheme calc
_refine_ls_wR_factor_gt 0.0348
_refine_ls_wR_factor_ref 0.0359
_reflns_number_gt 676
_reflns_number_total 754
_reflns_threshold_expression 'I > 2\s(I)'
_cod_data_source_file pj2054sup1.cif
_cod_data_source_block I
_cod_original_cell_volume 521.8(6)
_cod_database_code 2311577
_shelx_space_group_comment
;
The symmetry employed for this shelxl refinement is uniquely defined
by the following loop, which should always be used as a source of
symmetry information in preference to the above space-group names.
They are only intended as comments.
;

loop_
_space_group_symop_operation_xyz
'x, y, z'
'-y, x-y, z'
'-x+y, -x, z'
'-x, -y, z+1/2'
'y, -x+y, z+1/2'
'x-y, x, z+1/2'
'y, x, -z'
'x-y, -y, -z'
'-x, -x+y, -z'
'-y, -x, -z+1/2'
'-x+y, y, -z+1/2'
'x, x-y, -z+1/2'
'-x, -y, -z'
'y, -x+y, -z'
'x-y, x, -z'
'x, y, -z-1/2'
'-y, x-y, -z-1/2'
'-x+y, -x, -z-1/2'
'-y, -x, z'
'-x+y, y, z'
'x, x-y, z'
'y, x, z-1/2'
'x-y, -y, z-1/2'
'-x, -x+y, z-1/2'

loop_
_atom_site_type_symbol
_atom_site_label
_atom_site_fract_x
_atom_site_fract_y
_atom_site_fract_z
_atom_site_U_iso_or_equiv
_atom_site_adp_type
_atom_site_calc_flag
_atom_site_occupancy
K K1 0.3333 0.6667 0.87422(7) 0.02257(17) Uani d 1
Ba Ba1 0.0000 0.0000 0.2500 0.00960(5) Uani d 1
Te Te1 0.3333 0.6667 0.16206(2) 0.00664(4) Uani d 1
Ba Ba2 0.0000 0.0000 0.0000 0.00851(5) Uani d 1
O O1 0.47142(19) 0.9428(4) 0.2500 0.0117(3) Uani d 1
O O2 0.17636(16) 0.3527(3) 0.38974(10) 0.0198(3) Uani d 1

loop_
_atom_site_aniso_label
_atom_site_aniso_U_11
_atom_site_aniso_U_22
_atom_site_aniso_U_33
_atom_site_aniso_U_12
_atom_site_aniso_U_13
_atom_site_aniso_U_23
K1 0.0158(2) 0.0158(2) 0.0360(5) 0.00792(10) 0.000 0.000
Ba1 0.00959(6) 0.00959(6) 0.00961(9) 0.00480(3) 0.000 0.000
Te1 0.00661(5) 0.00661(5) 0.00671(7) 0.00330(3) 0.000 0.000
Ba2 0.00995(6) 0.00995(6) 0.00562(8) 0.00498(3) 0.000 0.000
O1 0.0150(6) 0.0068(7) 0.0106(7) 0.0034(3) 0.000 0.000
O2 0.0264(6) 0.0116(6) 0.0165(6) 0.0058(3) 0.0037(3) 0.0075(5)

loop_
_atom_type_symbol
_atom_type_description
_atom_type_scat_dispersion_real
_atom_type_scat_dispersion_imag
_atom_type_scat_source
O O 0.0106 0.0060 'International Tables Vol C Tables 4.2.6.8 and 6.1.1.4'
K K 0.2009 0.2494 'International Tables Vol C Tables 4.2.6.8 and 6.1.1.4'
Te Te -0.5308 1.6751 'International Tables Vol C Tables 4.2.6.8 and 6.1.1.4'
Ba Ba -0.3244 2.2819 'International Tables Vol C Tables 4.2.6.8 and 6.1.1.4'

loop_
_geom_angle_atom_site_label_1
_geom_angle_atom_site_label_2
_geom_angle_atom_site_label_3
_geom_angle_site_symmetry_1
_geom_angle_site_symmetry_3
_geom_angle
O1 K1 O1 14_456 13_676 75.48(6)
O1 K1 O1 14_456 15_656 75.48(6)
O1 K1 O1 13_676 15_656 75.48(6)
O1 K1 O2 14_456 5_565 94.78(4)
O1 K1 O2 13_676 5_565 55.82(4)
O1 K1 O2 15_656 5_565 131.10(5)
O1 K1 O2 14_456 4_565 55.82(4)
O1 K1 O2 13_676 4_565 94.78(4)
O1 K1 O2 15_656 4_565 131.10(5)
O2 K1 O2 5_565 4_565 63.59(6)
O1 K1 O2 14_456 6_665 131.10(5)
O1 K1 O2 13_676 6_665 55.82(4)
O1 K1 O2 15_656 6_665 94.77(4)
O2 K1 O2 5_565 6_665 55.94(7)
O2 K1 O2 4_565 6_665 119.299(12)
O1 K1 O2 14_456 6 55.82(4)
O1 K1 O2 13_676 6 131.10(5)
O1 K1 O2 15_656 6 94.78(4)
O2 K1 O2 5_565 6 119.299(12)
O2 K1 O2 4_565 6 55.94(7)
O2 K1 O2 6_665 6 169.60(8)
O1 K1 O2 14_456 4_665 131.10(5)
O1 K1 O2 13_676 4_665 94.78(4)
O1 K1 O2 15_656 4_665 55.82(4)
O2 K1 O2 5_565 4_665 119.298(12)
O2 K1 O2 4_565 4_665 169.60(8)
O2 K1 O2 6_665 4_665 63.59(6)
O2 K1 O2 6 4_665 119.297(12)
O1 K1 O2 14_456 5 94.78(4)
O1 K1 O2 13_676 5 131.10(5)
O1 K1 O2 15_656 5 55.82(4)
O2 K1 O2 5_565 5 169.60(8)
O2 K1 O2 4_565 5 119.298(12)
O2 K1 O2 6_665 5 119.297(12)
O2 K1 O2 6 5 63.59(6)
O2 K1 O2 4_665 5 55.93(7)
O2 Ba1 O2 18_556 3 102.53(7)
O2 Ba1 O2 18_556 . 143.54(3)
O2 Ba1 O2 3 . 65.62(6)
O2 Ba1 O2 18_556 17_556 65.62(6)
O2 Ba1 O2 3 17_556 143.54(3)
O2 Ba1 O2 . 17_556 143.54(3)
O2 Ba1 O2 18_556 16_556 65.62(6)
O2 Ba1 O2 3 16_556 143.54(3)
O2 Ba1 O2 . 16_556 102.53(7)
O2 Ba1 O2 17_556 16_556 65.62(6)
O2 Ba1 O2 18_556 2 143.54(3)
O2 Ba1 O2 3 2 65.62(6)
O2 Ba1 O2 . 2 65.62(6)
O2 Ba1 O2 17_556 2 102.53(7)
O2 Ba1 O2 16_556 2 143.54(3)
O2 Ba1 O1 18_556 3_565 93.53(2)
O2 Ba1 O1 3 3_565 93.53(2)
O2 Ba1 O1 . 3_565 55.25(3)
O2 Ba1 O1 17_556 3_565 120.56(3)
O2 Ba1 O1 16_556 3_565 55.25(4)
O2 Ba1 O1 2 3_565 120.56(3)
O2 Ba1 O1 18_556 3_455 93.53(2)
O2 Ba1 O1 3 3_455 93.53(2)
O2 Ba1 O1 . 3_455 120.56(3)
O2 Ba1 O1 17_556 3_455 55.25(3)
O2 Ba1 O1 16_556 3_455 120.56(3)
O2 Ba1 O1 2 3_455 55.25(3)
O1 Ba1 O1 3_565 3_455 168.69(7)
O2 Ba1 O1 18_556 2_665 120.56(3)
O2 Ba1 O1 3 2_665 120.56(3)
O2 Ba1 O1 . 2_665 55.25(3)
O2 Ba1 O1 17_556 2_665 93.53(2)
O2 Ba1 O1 16_556 2_665 55.24(3)
O2 Ba1 O1 2 2_665 93.53(2)
O1 Ba1 O1 3_565 2_665 48.69(8)
O1 Ba1 O1 3_455 2_665 120.0
O2 Ba1 O1 18_556 1_445 120.56(3)
O2 Ba1 O1 3 1_445 120.56(3)
O2 Ba1 O1 . 1_445 93.53(2)
O2 Ba1 O1 17_556 1_445 55.24(3)
O2 Ba1 O1 16_556 1_445 93.53(2)
O2 Ba1 O1 2 1_445 55.24(3)
O1 Ba1 O1 3_565 1_445 120.0
O1 Ba1 O1 3_455 1_445 48.69(7)
O1 Ba1 O1 2_665 1_445 71.31(7)
O2 Ba1 O1 18_556 2_655 55.25(3)
O2 Ba1 O1 3 2_655 55.25(3)
O2 Ba1 O1 . 2_655 120.56(3)
O2 Ba1 O1 17_556 2_655 93.53(2)
O2 Ba1 O1 16_556 2_655 120.56(3)
O2 Ba1 O1 2 2_655 93.53(2)
O1 Ba1 O1 3_565 2_655 120.0
O1 Ba1 O1 3_455 2_655 71.31(8)
O1 Ba1 O1 2_665 2_655 168.69(8)
O1 Ba1 O1 1_445 2_655 120.0
O2 Ba1 O1 18_556 1_545 55.25(4)
O2 Ba1 O1 3 1_545 55.25(3)
O2 Ba1 O1 . 1_545 93.53(2)
O2 Ba1 O1 17_556 1_545 120.56(3)
O2 Ba1 O1 16_556 1_545 93.53(2)
O2 Ba1 O1 2 1_545 120.56(3)
O1 Ba1 O1 3_565 1_545 71.31(8)
O1 Ba1 O1 3_455 1_545 120.0
O1 Ba1 O1 2_665 1_545 120.0
O1 Ba1 O1 1_445 1_545 168.69(8)
O1 Ba1 O1 2_655 1_545 48.69(8)
O2 Te1 O2 16_556 17_666 100.46(7)
O2 Te1 O2 16_556 18_566 100.45(7)
O2 Te1 O2 17_666 18_566 100.45(7)
O2 Te1 O1 16_556 . 162.38(7)
O2 Te1 O1 17_666 . 90.73(6)
O2 Te1 O1 18_566 . 90.73(6)
O2 Te1 O1 16_556 2_665 90.73(6)
O2 Te1 O1 17_666 2_665 162.38(7)
O2 Te1 O1 18_566 2_665 90.73(6)
O1 Te1 O1 . 2_665 75.43(7)
O2 Te1 O1 16_556 3_565 90.73(6)
O2 Te1 O1 17_666 3_565 90.73(6)
O2 Te1 O1 18_566 3_565 162.38(7)
O1 Te1 O1 . 3_565 75.43(7)
O1 Te1 O1 2_665 3_565 75.43(7)
O2 Ba2 O2 18_556 6_554 180.00(5)
O2 Ba2 O2 18_556 16_556 76.25(7)
O2 Ba2 O2 6_554 16_556 103.75(7)
O2 Ba2 O2 18_556 4_554 103.75(7)
O2 Ba2 O2 6_554 4_554 76.25(7)
O2 Ba2 O2 16_556 4_554 180.00(8)
O2 Ba2 O2 18_556 17_556 76.25(7)
O2 Ba2 O2 6_554 17_556 103.75(7)
O2 Ba2 O2 16_556 17_556 76.25(7)
O2 Ba2 O2 4_554 17_556 103.75(7)
O2 Ba2 O2 18_556 5_554 103.75(7)
O2 Ba2 O2 6_554 5_554 76.25(7)
O2 Ba2 O2 16_556 5_554 103.75(7)
O2 Ba2 O2 4_554 5_554 76.25(7)
O2 Ba2 O2 17_556 5_554 180.00(5)
Te1 O1 Te1 16_556 . 90.11(9)
Te1 O1 K1 16_556 4_674 89.91(5)
Te1 O1 K1 . 4_674 179.97(5)
Te1 O1 K1 16_556 13_676 179.97(12)
Te1 O1 K1 . 13_676 89.91(5)
K1 O1 K1 4_674 13_676 90.06(8)
Te1 O1 Ba1 16_556 1_565 93.99(2)
Te1 O1 Ba1 . 1_565 93.99(2)
K1 O1 Ba1 4_674 1_565 86.01(3)
K1 O1 Ba1 13_676 1_565 86.01(3)
Te1 O1 Ba1 16_556 1_665 93.99(2)
Te1 O1 Ba1 . 1_665 93.99(2)
K1 O1 Ba1 4_674 1_665 86.01(3)
K1 O1 Ba1 13_676 1_665 86.01(3)
Ba1 O1 Ba1 1_565 1_665 168.69(7)
Te1 O2 Ba2 16_556 4 162.91(9)
Te1 O2 Ba1 16_556 . 101.29(8)
Ba2 O2 Ba1 4 . 95.79(7)
Te1 O2 K1 16_556 4_664 89.48(3)
Ba2 O2 K1 4 4_664 92.02(3)
Ba1 O2 K1 . 4_664 85.03(4)
Te1 O2 K1 16_556 4_564 89.48(3)
Ba2 O2 K1 4 4_564 92.02(3)
Ba1 O2 K1 . 4_564 85.03(4)
K1 O2 K1 4_664 4_564 169.60(8)

loop_
_geom_bond_atom_site_label_1
_geom_bond_atom_site_label_2
_geom_bond_site_symmetry_2
_geom_bond_distance
K1 O1 14_456 2.893(2)
K1 O1 13_676 2.893(2)
K1 O1 15_656 2.893(2)
K1 O2 5_565 3.0359(17)
K1 O2 4_565 3.0359(17)
K1 O2 6_665 3.0359(17)
K1 O2 6 3.0359(17)
K1 O2 4_665 3.0360(17)
K1 O2 5 3.0360(17)
Ba1 O2 18_556 2.952(2)
Ba1 O2 3 2.952(2)
Ba1 O2 . 2.952(2)
Ba1 O2 17_556 2.952(2)
Ba1 O2 16_556 2.952(2)
Ba1 O2 2 2.952(2)
Ba1 O1 3_565 3.0382(17)
Ba1 O1 3_455 3.0382(17)
Ba1 O1 2_665 3.0382(17)
Ba1 O1 1_445 3.0382(17)
Ba1 O1 2_655 3.0382(17)
Ba1 O1 1_545 3.0382(17)
Te1 O2 16_556 1.8524(18)
Te1 O2 17_666 1.8524(18)
Te1 O2 18_566 1.8525(18)
Te1 O1 . 2.0474(16)
Te1 O1 2_665 2.0474(16)
Te1 O1 3_565 2.0474(16)
Ba2 O2 18_556 2.5910(18)
Ba2 O2 6_554 2.5910(18)
Ba2 O2 16_556 2.5911(18)
Ba2 O2 4_554 2.5911(18)
Ba2 O2 17_556 2.5911(18)
Ba2 O2 5_554 2.5911(18)
